data_7010521
loop_
_publ_author_name
'Farrar, David H.'
'Grachova, Elena V.'
'Lough, Alan'
'Patirana, Charles'
'Po\"e, Anthony J.'
'Tunik, Sergey P.'

_publ_section_title
;
 Ligand effects on the structures of Rh6(CO)15L clusters
;
_journal_issue 13
_journal_name_full 'Journal of the Chemical Society, Dalton Transactions'
_journal_page_first 2015
_journal_paper_doi 10.1039/b010109p
_journal_year 2001
_chemical_formula_sum 'C42 H35 O18 P Rh6'
_chemical_formula_weight 1476.13
_chemical_name_common '5 Rh6(CO)15(P(4-OMeC6H4)3)'
_chemical_name_systematic
; 
? 
;
_space_group_IT_number 2
_symmetry_cell_setting triclinic
_symmetry_space_group_name_Hall '-P 1'
_symmetry_space_group_name_H-M 'P -1'
_atom_sites_solution_hydrogens geom
_atom_sites_solution_primary direct
_atom_sites_solution_secondary difmap
_audit_creation_method SHELXL-97
_cell_angle_alpha 93.056(2)
_cell_angle_beta 97.363(2)
_cell_angle_gamma 96.616(3)
_cell_formula_units_Z 2
_cell_length_a 9.6763(3)
_cell_length_b 13.3834(6)
_cell_length_c 18.6774(8)
_cell_measurement_reflns_used 9085
_cell_measurement_temperature 173(1)
_cell_measurement_theta_max 26.42
_cell_measurement_theta_min 4.1
_cell_volume 2377.14(17)
_computing_cell_refinement 'Denzo-SMN (Otwinowski & Minor, 1997)'
_computing_data_collection 'Collect (Nonius BV, 1997-2000)'
_computing_data_reduction 'Denzo-SMN (Otwinowski & Minor, 1997)'
_computing_molecular_graphics 'Bruker SHELXTL V5.1'
_computing_publication_material 'Bruker SHELXTL V5.1'
_computing_structure_refinement 'Bruker SHELXTL V5.1'
_computing_structure_solution 'Bruker SHELXTL V5.1'
_diffrn_ambient_temperature 173(1)
_diffrn_detector_area_resol_mean 9
_diffrn_measured_fraction_theta_full 0.929
_diffrn_measured_fraction_theta_max 0.929
_diffrn_measurement_device_type 'Nonius KappaCCD'
_diffrn_measurement_method '\f scans and \w scans with \k offsets'
_diffrn_radiation_monochromator graphite
_diffrn_radiation_source 'fine-focus sealed tube'
_diffrn_radiation_type MoK\a
_diffrn_radiation_wavelength 0.71073
_diffrn_reflns_av_R_equivalents 0.059
_diffrn_reflns_av_sigmaI/netI 0.0743
_diffrn_reflns_limit_h_max 11
_diffrn_reflns_limit_h_min -11
_diffrn_reflns_limit_k_max 16
_diffrn_reflns_limit_k_min -16
_diffrn_reflns_limit_l_max 23
_diffrn_reflns_limit_l_min -23
_diffrn_reflns_number 40694
_diffrn_reflns_theta_full 26.42
_diffrn_reflns_theta_max 26.42
_diffrn_reflns_theta_min 4.11
_diffrn_standards_decay_% 0
_exptl_absorpt_coefficient_mu 2.140
_exptl_absorpt_correction_T_max 0.8823
_exptl_absorpt_correction_T_min 0.7124
_exptl_absorpt_correction_type multi-scan
_exptl_absorpt_process_details 'Denzo-SMN (Otwinowski & Minor, 1997)'
_exptl_crystal_colour purple
_exptl_crystal_density_diffrn 2.062
_exptl_crystal_density_method 'not measured'
_exptl_crystal_description needle
_exptl_crystal_F_000 1432
_exptl_crystal_size_max 0.17
_exptl_crystal_size_mid 0.07
_exptl_crystal_size_min 0.06
_refine_diff_density_max 1.144
_refine_diff_density_min -1.144
_refine_diff_density_rms 0.180
_refine_ls_extinction_method none
_refine_ls_goodness_of_fit_ref 1.013
_refine_ls_hydrogen_treatment mixed
_refine_ls_matrix_type full
_refine_ls_number_parameters 651
_refine_ls_number_reflns 9085
_refine_ls_number_restraints 32
_refine_ls_restrained_S_all 1.032
_refine_ls_R_factor_all 0.0780
_refine_ls_R_factor_gt 0.0425
_refine_ls_shift/su_max 0.005
_refine_ls_shift/su_mean 0.003
_refine_ls_structure_factor_coef Fsqd
_refine_ls_weighting_details 'calc w==1/[\s^2^(Fo^2^)+(0.0596P)^2^] where P==(Fo^2^+2Fc^2^)/3'
_refine_ls_weighting_scheme calc
_refine_ls_wR_factor_gt 0.1055
_refine_ls_wR_factor_ref 0.1211
_reflns_number_gt 5956
_reflns_number_total 9085
_reflns_threshold_expression >2sigma(I)
_cod_data_source_file b010109p.txt
_cod_data_source_block k98176
_cod_depositor_comments
;
The following automatic conversions were performed:
'_symmetry_cell_setting' value 'Triclinic' changed to 'triclinic'
according to '/home/saulius/struct/CIF-dictionaries/cif_core.dic'
dictionary named 'cif_core.dic' version 2.4.1 from 2010-06-29.

Automatic conversion script
Id: cif_fix_enum 1527 2010-12-29 10:47:43Z saulius 
;
_cod_original_cell_volume 2377.14(16)
_cod_original_sg_symbol_H-M P-1
_cod_database_code 7010521

loop_
_symmetry_equiv_pos_as_xyz
'x, y, z'
'-x, -y, -z'

loop_
_atom_site_label
_atom_site_type_symbol
_atom_site_fract_x
_atom_site_fract_y
_atom_site_fract_z
_atom_site_U_iso_or_equiv
_atom_site_adp_type
_atom_site_occupancy
_atom_site_symmetry_multiplicity
_atom_site_calc_flag
_atom_site_refinement_flags
_atom_site_disorder_assembly
_atom_site_disorder_group
Rh10 Rh 1.03708(5) -0.28604(4) -0.30389(3) 0.02358(13) Uani 1 1 d . A .
Rh20 Rh 1.30656(5) -0.32733(4) -0.32632(3) 0.02510(14) Uani 1 1 d . . .
Rh21 Rh 1.27511(5) -0.14310(4) -0.26600(3) 0.02603(14) Uani 1 1 d . . .
Rh30 Rh 1.10845(5) -0.30237(4) -0.44298(3) 0.02538(14) Uani 1 1 d . . .
Rh31 Rh 1.07876(5) -0.11606(4) -0.38270(3) 0.02642(14) Uani 1 1 d . . .
Rh40 Rh 1.34117(5) -0.16106(4) -0.40599(3) 0.02680(14) Uani 1 1 d . . .
C10 C 1.1023(7) -0.4162(5) -0.3555(4) 0.0294(15) Uani 1 1 d . . .
O10 O 1.0659(5) -0.5019(4) -0.3627(3) 0.0327(11) Uani 1 1 d . . .
C11 C 1.0507(7) -0.1323(5) -0.2635(4) 0.0299(15) Uani 1 1 d . . .
O11 O 0.9924(5) -0.0845(4) -0.2268(3) 0.0358(11) Uani 1 1 d . . .
C20 C 1.4621(7) -0.1879(5) -0.3056(4) 0.0308(16) Uani 1 1 d . . .
O20 O 1.5798(5) -0.1744(4) -0.2827(3) 0.0381(12) Uani 1 1 d . . .
C30 C 1.1516(7) -0.1548(5) -0.4844(4) 0.0354(17) Uani 1 1 d . . .
O30 O 1.1375(5) -0.1242(4) -0.5408(3) 0.0388(12) Uani 1 1 d . . .
C40 C 0.8451(7) -0.3009(5) -0.3393(4) 0.0285(15) Uani 1 1 d . . .
O40 O 0.7308(5) -0.3073(4) -0.3631(3) 0.0392(12) Uani 1 1 d . . .
C50 C 1.3869(7) -0.3735(5) -0.2373(4) 0.0357(17) Uani 1 1 d . . .
O50 O 1.4477(5) -0.3944(4) -0.1860(3) 0.0480(14) Uani 1 1 d . . .
C51 C 1.3329(7) -0.1690(5) -0.1686(4) 0.0365(17) Uani 1 1 d . . .
O51 O 1.3756(5) -0.1809(4) -0.1111(3) 0.0507(15) Uani 1 1 d . . .
C60 C 1.4046(7) -0.4139(5) -0.3814(4) 0.0333(16) Uani 1 1 d . . .
O60 O 1.4600(5) -0.4655(4) -0.4146(3) 0.0466(14) Uani 1 1 d . . .
C61 C 1.3241(7) -0.0014(6) -0.2477(4) 0.0414(19) Uani 1 1 d . . .
O61 O 1.3478(7) 0.0841(4) -0.2369(4) 0.0664(18) Uani 1 1 d . . .
C70 C 0.9221(7) -0.3313(5) -0.4939(4) 0.0340(16) Uani 1 1 d . . .
O70 O 0.8151(5) -0.3452(4) -0.5259(3) 0.0490(14) Uani 1 1 d . . .
C71 C 0.8841(7) -0.1087(5) -0.4173(4) 0.0355(17) Uani 1 1 d . . .
O71 O 0.7711(5) -0.1020(4) -0.4379(3) 0.0509(15) Uani 1 1 d . . .
C80 C 1.1835(7) -0.3868(5) -0.5090(4) 0.0334(16) Uani 1 1 d . . .
O80 O 1.2299(5) -0.4371(4) -0.5478(3) 0.0475(14) Uani 1 1 d . . .
C81 C 1.1266(7) 0.0244(6) -0.3846(4) 0.0351(17) Uani 1 1 d . . .
O81 O 1.1592(5) 0.1080(4) -0.3895(3) 0.0548(16) Uani 1 1 d . . .
C90 C 1.4494(7) -0.2198(6) -0.4706(4) 0.0384(18) Uani 1 1 d . . .
O90 O 1.5113(6) -0.2574(4) -0.5103(3) 0.0493(14) Uani 1 1 d . . .
C91 C 1.4290(7) -0.0276(6) -0.4118(4) 0.0368(17) Uani 1 1 d . . .
O91 O 1.4830(6) 0.0510(4) -0.4154(3) 0.0613(17) Uani 1 1 d . . .
P P 0.98208(17) -0.36523(13) -0.19884(9) 0.0263(4) Uani 1 1 d . . .
C111 C 0.8282(6) -0.4617(5) -0.2152(4) 0.0279(15) Uani 1 1 d . A .
C112 C 0.7643(8) -0.4938(6) -0.1565(4) 0.0391(18) Uani 1 1 d . . .
H11A H 0.8012 -0.4665 -0.1090 0.047 Uiso 1 1 calc R A .
C113 C 0.6480(8) -0.5650(6) -0.1668(4) 0.0431(19) Uani 1 1 d . A .
H11B H 0.6065 -0.5877 -0.1263 0.052 Uiso 1 1 calc R . .
C114 C 0.5909(7) -0.6036(5) -0.2355(4) 0.0348(17) Uani 1 1 d . . .
C115 C 0.6567(7) -0.5773(5) -0.2938(4) 0.0373(17) Uani 1 1 d . A .
H11C H 0.6215 -0.6067 -0.3410 0.045 Uiso 1 1 calc R . .
C116 C 0.7758(7) -0.5069(5) -0.2824(4) 0.0330(16) Uani 1 1 d . . .
H11D H 0.8227 -0.4895 -0.3225 0.040 Uiso 1 1 calc R A .
O1 O 0.4707(5) -0.6704(4) -0.2403(3) 0.0489(14) Uani 1 1 d . A .
C1 C 0.4018(9) -0.7037(7) -0.3112(6) 0.072(3) Uani 1 1 d . . .
H1A H 0.3115 -0.7433 -0.3076 0.108 Uiso 1 1 calc R A .
H1B H 0.4608 -0.7455 -0.3356 0.108 Uiso 1 1 calc R . .
H1C H 0.3858 -0.6450 -0.3390 0.108 Uiso 1 1 calc R . .
C121 C 0.9386(10) -0.2679(7) -0.1350(5) 0.031(5) Uani 0.51 1 d PG A 1
C122 C 1.0342(7) -0.2129(8) -0.0813(5) 0.034(3) Uani 0.51 1 d PG A 1
H12A H 1.1302 -0.2237 -0.0761 0.041 Uiso 0.51 1 calc PR A 1
C123 C 0.9895(9) -0.1419(7) -0.0352(5) 0.037(3) Uani 0.51 1 d PG A 1
H12B H 1.0549 -0.1043 0.0015 0.045 Uiso 0.51 1 calc PR A 1
C124 C 0.8490(10) -0.1261(8) -0.0428(6) 0.043(4) Uani 0.51 1 d PG A 1
C125 C 0.7534(8) -0.1811(9) -0.0965(6) 0.039(4) Uani 0.51 1 d PG A 1
H12C H 0.6574 -0.1703 -0.1017 0.047 Uiso 0.51 1 calc PR A 1
C126 C 0.7981(10) -0.2521(8) -0.1426(5) 0.034(4) Uani 0.51 1 d PG A 1
H12D H 0.7327 -0.2897 -0.1793 0.041 Uiso 0.51 1 calc PR A 1
O2A O 0.7948(14) -0.0636(11) 0.0038(7) 0.051(4) Uani 0.51 1 d P A 1
C2A C 0.880(2) -0.0158(16) 0.0662(11) 0.075(7) Uani 0.51 1 d P A 1
H2AA H 0.8207 0.0134 0.0985 0.113 Uiso 0.51 1 calc PR A 1
H2AB H 0.9468 0.0377 0.0519 0.113 Uiso 0.51 1 calc PR A 1
H2AC H 0.9315 -0.0654 0.0914 0.113 Uiso 0.51 1 calc PR A 1
C221 C 0.9145(12) -0.2862(8) -0.1316(5) 0.015(4) Uiso 0.49 1 d PG A 2
C222 C 0.9560(10) -0.2858(7) -0.0576(5) 0.043(4) Uiso 0.49 1 d PG A 2
H22A H 1.0214 -0.3292 -0.0394 0.052 Uiso 0.49 1 calc PR A 2
C223 C 0.9018(11) -0.2220(8) -0.0101(4) 0.037(4) Uiso 0.49 1 d PG A 2
H22B H 0.9303 -0.2218 0.0406 0.045 Uiso 0.49 1 calc PR A 2
C224 C 0.8061(12) -0.1587(8) -0.0367(6) 0.043(5) Uiso 0.49 1 d PG A 2
C225 C 0.7646(11) -0.1591(8) -0.1107(6) 0.033(5) Uiso 0.49 1 d PG A 2
H22C H 0.6991 -0.1158 -0.1289 0.039 Uiso 0.49 1 calc PR A 2
C226 C 0.8187(12) -0.2229(9) -0.1582(4) 0.028(4) Uiso 0.49 1 d PG A 2
H22D H 0.7903 -0.2232 -0.2089 0.033 Uiso 0.49 1 calc PR A 2
O2B O 0.7434(16) -0.0901(13) 0.0023(10) 0.059(5) Uiso 0.49 1 d P A 2
C2B C 0.788(2) -0.0889(17) 0.0825(11) 0.074(6) Uiso 0.49 1 d P A 2
H2BA H 0.7558 -0.0308 0.1067 0.111 Uiso 0.49 1 calc PR A 2
H2BB H 0.8904 -0.0840 0.0923 0.111 Uiso 0.49 1 calc PR A 2
H2BC H 0.7463 -0.1512 0.1008 0.111 Uiso 0.49 1 calc PR A 2
C131 C 1.1090(10) -0.4391(8) -0.1476(6) 0.041(12) Uani 0.53 1 d PG A 1
C132 C 1.1556(12) -0.4254(7) -0.0738(6) 0.049(4) Uani 0.53 1 d PG A 1
H13A H 1.1296 -0.3708 -0.0459 0.059 Uiso 0.53 1 calc PR A 1
C133 C 1.2400(12) -0.4917(9) -0.0407(4) 0.049(4) Uani 0.53 1 d PG A 1
H13B H 1.2718 -0.4823 0.0098 0.059 Uiso 0.53 1 calc PR A 1
C134 C 1.2779(12) -0.5716(8) -0.0814(6) 0.050(8) Uani 0.53 1 d PG A 1
C135 C 1.2314(12) -0.5852(8) -0.1552(6) 0.036(4) Uani 0.53 1 d PG A 1
H13C H 1.2573 -0.6398 -0.1830 0.043 Uiso 0.53 1 calc PR A 1
C136 C 1.1469(11) -0.5190(9) -0.1883(4) 0.041(4) Uani 0.53 1 d PG A 1
H13D H 1.1151 -0.5283 -0.2387 0.049 Uiso 0.53 1 calc PR A 1
O3A O 1.3690(14) -0.6389(13) -0.0561(8) 0.038(4) Uani 0.53 1 d P A 1
C3A C 1.4132(17) -0.6289(16) 0.0233(9) 0.070(6) Uani 0.53 1 d P A 1
H3AA H 1.4818 -0.6756 0.0361 0.106 Uiso 0.53 1 calc PR A 1
H3AB H 1.3311 -0.6449 0.0482 0.106 Uiso 0.53 1 calc PR A 1
H3AC H 1.4558 -0.5596 0.0379 0.106 Uiso 0.53 1 calc PR A 1
C231 C 1.1088(10) -0.4398(8) -0.1526(6) 0.021(10) Uiso 0.47 1 d PG A 2
C232 C 1.2064(11) -0.3979(7) -0.0946(6) 0.033(4) Uiso 0.47 1 d PG A 2
H23A H 1.2102 -0.3287 -0.0793 0.040 Uiso 0.47 1 calc PR A 2
C233 C 1.2985(11) -0.4572(9) -0.0591(5) 0.038(4) Uiso 0.47 1 d PG A 2
H23B H 1.3652 -0.4285 -0.0194 0.046 Uiso 0.47 1 calc PR A 2
C234 C 1.2929(12) -0.5585(9) -0.0815(7) 0.034(7) Uiso 0.47 1 d PG A 2
C235 C 1.1953(14) -0.6004(7) -0.1395(7) 0.031(5) Uiso 0.47 1 d PG A 2
H23C H 1.1915 -0.6696 -0.1549 0.037 Uiso 0.47 1 calc PR A 2
C236 C 1.1032(11) -0.5411(9) -0.1751(6) 0.029(4) Uiso 0.47 1 d PG A 2
H23D H 1.0365 -0.5698 -0.2147 0.035 Uiso 0.47 1 calc PR A 2
O3B O 1.382(2) -0.6123(15) -0.0394(11) 0.046(6) Uiso 0.47 1 d P A 2
C3B C 1.371(2) -0.7181(17) -0.0610(11) 0.064(5) Uiso 0.47 1 d P A 2
H3BA H 1.4295 -0.7515 -0.0252 0.096 Uiso 0.47 1 calc PR A 2
H3BB H 1.4033 -0.7267 -0.1083 0.096 Uiso 0.47 1 calc PR A 2
H3BC H 1.2730 -0.7482 -0.0642 0.096 Uiso 0.47 1 calc PR A 2
C41A C 0.944(2) 0.1901(18) -0.2586(14) 0.099(8) Uiso 0.50 1 d PDU B 1
H41A H 0.9506 0.2190 -0.3053 0.149 Uiso 0.50 1 calc PR B 1
H41B H 1.0213 0.1502 -0.2471 0.149 Uiso 0.50 1 calc PR B 1
H41C H 0.9486 0.2446 -0.2208 0.149 Uiso 0.50 1 calc PR B 1
C42A C 0.793(3) 0.117(2) -0.2629(16) 0.133(11) Uiso 0.50 1 d PDU B 1
H42A H 0.7180 0.1329 -0.3003 0.160 Uiso 0.50 1 calc PR B 1
H42B H 0.8007 0.0440 -0.2633 0.160 Uiso 0.50 1 calc PR B 1
C43A C 0.795(5) 0.172(3) -0.1841(19) 0.221(18) Uiso 0.50 1 d PDU B 1
H43A H 0.8930 0.1900 -0.1605 0.265 Uiso 0.50 1 calc PR B 1
H43B H 0.7505 0.2351 -0.1885 0.265 Uiso 0.50 1 calc PR B 1
C44A C 0.718(6) 0.104(3) -0.141(2) 0.26(2) Uiso 0.50 1 d PDU B 1
H44A H 0.7740 0.0498 -0.1250 0.317 Uiso 0.50 1 calc PR B 1
H44B H 0.6281 0.0727 -0.1691 0.317 Uiso 0.50 1 calc PR B 1
C45A C 0.691(4) 0.172(3) -0.075(2) 0.193(17) Uiso 0.50 1 d PDU B 1
H45A H 0.6589 0.2368 -0.0892 0.232 Uiso 0.50 1 calc PR B 1
H45B H 0.7744 0.1855 -0.0372 0.232 Uiso 0.50 1 calc PR B 1
C46A C 0.572(7) 0.099(5) -0.051(3) 0.46(5) Uiso 0.50 1 d PDU B 1
H46A H 0.6130 0.0548 -0.0161 0.694 Uiso 0.50 1 calc PR B 1
H46B H 0.5224 0.0575 -0.0937 0.694 Uiso 0.50 1 calc PR B 1
H46C H 0.5067 0.1372 -0.0292 0.694 Uiso 0.50 1 calc PR B 1
C41B C 0.960(3) 0.262(2) -0.3089(14) 0.119(10) Uiso 0.50 1 d PDU C 2
H41D H 0.9422 0.2718 -0.3608 0.179 Uiso 0.50 1 calc PR C 2
H41E H 1.0525 0.2398 -0.2974 0.179 Uiso 0.50 1 calc PR C 2
H41F H 0.9569 0.3261 -0.2813 0.179 Uiso 0.50 1 calc PR C 2
C42B C 0.846(3) 0.182(3) -0.2888(16) 0.178(15) Uiso 0.50 1 d PDU C 2
H42C H 0.7505 0.1987 -0.3052 0.213 Uiso 0.50 1 calc PR C 2
H42D H 0.8552 0.1141 -0.3108 0.213 Uiso 0.50 1 calc PR C 2
C43B C 0.874(4) 0.184(3) -0.2054(17) 0.218(17) Uiso 0.50 1 d PDU C 2
H43C H 0.8636 0.2501 -0.1813 0.262 Uiso 0.50 1 calc PR C 2
H43D H 0.9650 0.1618 -0.1870 0.262 Uiso 0.50 1 calc PR C 2
C44B C 0.739(3) 0.098(2) -0.2031(16) 0.125(10) Uiso 0.50 1 d PDU C 2
H44C H 0.6674 0.0937 -0.2463 0.151 Uiso 0.50 1 calc PR C 2
H44D H 0.7653 0.0312 -0.1915 0.151 Uiso 0.50 1 calc PR C 2
C45B C 0.704(4) 0.163(2) -0.1370(18) 0.137(12) Uiso 0.50 1 d PDU C 2
H45C H 0.7926 0.1920 -0.1066 0.164 Uiso 0.50 1 calc PR C 2
H45D H 0.6540 0.2190 -0.1544 0.164 Uiso 0.50 1 calc PR C 2
C46B C 0.615(5) 0.100(3) -0.092(2) 0.203(19) Uiso 0.50 1 d PDU C 2
H46D H 0.5531 0.1413 -0.0705 0.305 Uiso 0.50 1 calc PR C 2
H46E H 0.6759 0.0717 -0.0544 0.305 Uiso 0.50 1 calc PR C 2
H46F H 0.5590 0.0443 -0.1235 0.305 Uiso 0.50 1 calc PR C 2

loop_
_atom_site_aniso_label
_atom_site_aniso_U_11
_atom_site_aniso_U_22
_atom_site_aniso_U_33
_atom_site_aniso_U_23
_atom_site_aniso_U_13
_atom_site_aniso_U_12
Rh10 0.0218(3) 0.0252(3) 0.0224(3) 0.0016(2) 0.0001(2) 0.0005(2)
Rh20 0.0238(3) 0.0256(3) 0.0252(3) 0.0023(2) -0.0001(2) 0.0036(2)
Rh21 0.0254(3) 0.0251(3) 0.0254(3) -0.0001(2) -0.0011(2) 0.0002(2)
Rh30 0.0248(3) 0.0275(3) 0.0223(3) 0.0000(2) 0.0000(2) 0.0010(2)
Rh31 0.0250(3) 0.0244(3) 0.0288(3) 0.0035(2) -0.0007(2) 0.0026(2)
Rh40 0.0244(3) 0.0268(3) 0.0281(3) 0.0034(2) 0.0021(2) -0.0006(2)
C10 0.028(3) 0.031(4) 0.027(4) -0.004(3) -0.001(3) 0.005(3)
O10 0.033(3) 0.032(3) 0.033(3) -0.001(2) 0.005(2) 0.002(2)
C11 0.030(4) 0.034(4) 0.025(4) 0.000(3) 0.006(3) -0.002(3)
O11 0.037(3) 0.038(3) 0.034(3) -0.001(2) 0.009(2) 0.007(2)
C20 0.028(4) 0.028(4) 0.035(4) 0.003(3) 0.004(3) -0.002(3)
O20 0.030(3) 0.041(3) 0.041(3) -0.002(2) -0.002(2) 0.002(2)
C30 0.035(4) 0.033(4) 0.035(5) 0.001(3) -0.009(3) 0.008(3)
O30 0.041(3) 0.043(3) 0.032(3) 0.007(3) 0.003(2) 0.002(2)
C40 0.037(4) 0.023(4) 0.026(4) 0.003(3) 0.010(3) -0.002(3)
O40 0.021(2) 0.050(3) 0.044(3) 0.006(3) 0.000(2) -0.001(2)
C50 0.037(4) 0.028(4) 0.042(5) 0.005(3) 0.004(3) 0.006(3)
O50 0.043(3) 0.067(4) 0.035(3) 0.015(3) -0.004(3) 0.019(3)
C51 0.030(4) 0.033(4) 0.045(5) -0.002(4) 0.002(3) 0.004(3)
O51 0.052(3) 0.062(4) 0.033(3) 0.013(3) -0.011(3) 0.000(3)
C60 0.034(4) 0.029(4) 0.033(4) 0.004(3) -0.008(3) 0.002(3)
O60 0.047(3) 0.047(3) 0.048(4) -0.006(3) 0.006(3) 0.023(3)
C61 0.038(4) 0.041(5) 0.042(5) 0.001(4) -0.005(3) 0.000(3)
O61 0.082(4) 0.035(4) 0.071(5) -0.003(3) -0.019(3) -0.008(3)
C70 0.035(4) 0.036(4) 0.031(4) 0.000(3) 0.002(3) 0.005(3)
O70 0.031(3) 0.065(4) 0.046(3) -0.010(3) -0.006(2) 0.003(3)
C71 0.039(4) 0.026(4) 0.040(5) 0.007(3) 0.006(3) -0.004(3)
O71 0.025(3) 0.047(3) 0.078(4) 0.017(3) -0.009(3) 0.003(2)
C80 0.035(4) 0.031(4) 0.027(4) -0.002(3) -0.006(3) -0.008(3)
O80 0.045(3) 0.061(4) 0.035(3) -0.017(3) 0.001(2) 0.013(3)
C81 0.030(4) 0.034(5) 0.041(5) 0.005(4) -0.002(3) 0.010(3)
O81 0.051(3) 0.030(3) 0.079(5) 0.014(3) -0.010(3) 0.000(3)
C90 0.034(4) 0.037(5) 0.043(5) 0.007(4) 0.001(3) 0.000(3)
O90 0.052(4) 0.045(3) 0.053(4) -0.001(3) 0.018(3) 0.004(3)
C91 0.040(4) 0.037(5) 0.033(4) 0.002(3) 0.006(3) 0.005(3)
O91 0.070(4) 0.036(4) 0.075(5) 0.006(3) 0.021(3) -0.016(3)
P 0.0252(9) 0.0289(10) 0.0238(9) 0.0008(8) 0.0015(7) 0.0017(7)
C111 0.028(3) 0.023(4) 0.031(4) 0.004(3) 0.002(3) -0.001(3)
C112 0.045(4) 0.039(5) 0.032(4) 0.003(4) 0.007(3) 0.000(3)
C113 0.041(4) 0.043(5) 0.047(5) 0.016(4) 0.018(4) -0.005(3)
C114 0.027(4) 0.025(4) 0.051(5) 0.010(3) 0.002(3) 0.000(3)
C115 0.036(4) 0.033(4) 0.039(5) 0.003(3) -0.001(3) -0.005(3)
C116 0.032(4) 0.023(4) 0.041(5) -0.003(3) 0.002(3) -0.003(3)
O1 0.035(3) 0.044(3) 0.066(4) 0.013(3) 0.006(3) -0.006(2)
C1 0.056(6) 0.055(6) 0.096(9) 0.027(6) -0.012(5) -0.019(5)
C121 0.025(8) 0.024(8) 0.043(10) 0.008(7) 0.010(6) -0.014(6)
C122 0.016(6) 0.050(9) 0.039(9) 0.007(7) 0.018(6) -0.003(6)
C123 0.043(9) 0.038(9) 0.027(8) -0.007(7) 0.005(6) -0.008(7)
C124 0.051(10) 0.030(9) 0.047(10) -0.029(7) 0.030(8) -0.006(8)
C125 0.043(10) 0.034(10) 0.042(11) 0.008(8) 0.008(7) 0.003(7)
C126 0.048(9) 0.031(9) 0.024(8) 0.008(8) 0.002(7) 0.011(7)
O2A 0.042(8) 0.056(9) 0.051(8) -0.042(7) 0.011(6) 0.008(7)
C2A 0.065(13) 0.084(15) 0.070(14) -0.049(12) 0.024(10) -0.013(10)
C131 0.043(15) 0.038(14) 0.037(14) 0.006(7) -0.003(6) -0.010(6)
C132 0.059(10) 0.051(10) 0.032(9) -0.002(8) -0.005(8) -0.001(8)
C133 0.071(11) 0.029(9) 0.038(9) 0.006(7) -0.021(8) -0.001(8)
C134 0.029(9) 0.043(11) 0.081(17) 0.041(10) 0.010(8) -0.004(7)
C135 0.036(8) 0.041(9) 0.030(9) 0.008(7) 0.008(7) -0.002(7)
C136 0.034(8) 0.051(10) 0.032(9) 0.013(8) -0.003(7) -0.016(7)
O3A 0.039(7) 0.046(10) 0.028(8) -0.009(7) -0.007(5) 0.021(6)
C3A 0.054(10) 0.116(17) 0.036(10) 0.038(11) -0.018(8) -0.001(10)

loop_
_atom_type_symbol
_atom_type_description
_atom_type_scat_dispersion_real
_atom_type_scat_dispersion_imag
_atom_type_scat_source
C C 0.0033 0.0016 'International Tables Vol C Tables 4.2.6.8 and 6.1.1.4'
H H 0.0000 0.0000 'International Tables Vol C Tables 4.2.6.8 and 6.1.1.4'
O O 0.0106 0.0060 'International Tables Vol C Tables 4.2.6.8 and 6.1.1.4'
P P 0.1023 0.0942 'International Tables Vol C Tables 4.2.6.8 and 6.1.1.4'
Rh Rh -1.1178 0.9187 'International Tables Vol C Tables 4.2.6.8 and 6.1.1.4'

loop_
_geom_angle_atom_site_label_1
_geom_angle_atom_site_label_2
_geom_angle_atom_site_label_3
_geom_angle
_geom_angle_site_symmetry_1
_geom_angle_site_symmetry_3
_geom_angle_publ_flag
C40 Rh10 C11 96.3(3) . . ?
C40 Rh10 C10 101.4(3) . . ?
C11 Rh10 C10 157.2(3) . . ?
C40 Rh10 P 89.1(2) . . ?
C11 Rh10 P 98.87(19) . . ?
C10 Rh10 P 95.7(2) . . ?
C40 Rh10 Rh30 91.6(2) . . ?
C11 Rh10 Rh30 111.87(18) . . ?
C10 Rh10 Rh30 53.74(19) . . ?
P Rh10 Rh30 148.96(5) . . ?
C40 Rh10 Rh31 89.8(2) . . ?
C11 Rh10 Rh31 53.54(18) . . ?
C10 Rh10 Rh31 111.81(19) . . ?
P Rh10 Rh31 152.07(5) . . ?
Rh30 Rh10 Rh31 58.974(19) . . ?
C40 Rh10 Rh20 147.2(2) . . ?
C11 Rh10 Rh20 108.45(17) . . ?
C10 Rh10 Rh20 49.99(18) . . ?
P Rh10 Rh20 107.42(5) . . ?
Rh30 Rh10 Rh20 59.576(18) . . ?
Rh31 Rh10 Rh20 87.99(2) . . ?
C40 Rh10 Rh21 143.4(2) . . ?
C11 Rh10 Rh21 50.61(17) . . ?
C10 Rh10 Rh21 107.87(18) . . ?
P Rh10 Rh21 108.91(5) . . ?
Rh30 Rh10 Rh21 88.40(2) . . ?
Rh31 Rh10 Rh21 59.271(18) . . ?
Rh20 Rh10 Rh21 57.997(18) . . ?
C50 Rh20 C60 91.8(3) . . ?
C50 Rh20 C10 106.5(3) . . ?
C60 Rh20 C10 95.0(3) . . ?
C50 Rh20 C20 88.8(3) . . ?
C60 Rh20 C20 101.5(3) . . ?
C10 Rh20 C20 157.1(2) . . ?
C50 Rh20 Rh21 93.9(2) . . ?
C60 Rh20 Rh21 151.5(2) . . ?
C10 Rh20 Rh21 109.92(18) . . ?
C20 Rh20 Rh21 50.85(17) . . ?
C50 Rh20 Rh40 138.5(2) . . ?
C60 Rh20 Rh40 97.3(2) . . ?
C10 Rh20 Rh40 112.86(19) . . ?
C20 Rh20 Rh40 49.66(18) . . ?
Rh21 Rh20 Rh40 60.887(19) . . ?
C50 Rh20 Rh30 159.7(2) . . ?
C60 Rh20 Rh30 93.9(2) . . ?
C10 Rh20 Rh30 53.60(19) . . ?
C20 Rh20 Rh30 109.01(18) . . ?
Rh21 Rh20 Rh30 90.25(2) . . ?
Rh40 Rh20 Rh30 59.860(18) . . ?
C50 Rh20 Rh10 105.5(2) . . ?
C60 Rh20 Rh10 142.9(2) . . ?
C10 Rh20 Rh10 48.98(17) . . ?
C20 Rh20 Rh10 111.18(17) . . ?
Rh21 Rh20 Rh10 61.068(18) . . ?
Rh40 Rh20 Rh10 91.04(2) . . ?
Rh30 Rh20 Rh10 59.698(18) . . ?
C51 Rh21 C61 93.0(3) . . ?
C51 Rh21 C20 94.7(3) . . ?
C61 Rh21 C20 101.8(3) . . ?
C51 Rh21 C11 100.8(3) . . ?
C61 Rh21 C11 92.6(3) . . ?
C20 Rh21 C11 158.2(3) . . ?
C51 Rh21 Rh20 97.0(2) . . ?
C61 Rh21 Rh20 153.5(2) . . ?
C20 Rh21 Rh20 53.07(18) . . ?
C11 Rh21 Rh20 109.43(18) . . ?
C51 Rh21 Rh31 154.2(2) . . ?
C61 Rh21 Rh31 91.5(2) . . ?
C20 Rh21 Rh31 109.18(19) . . ?
C11 Rh21 Rh31 53.57(18) . . ?
Rh20 Rh21 Rh31 90.16(2) . . ?
C51 Rh21 Rh40 144.1(2) . . ?
C61 Rh21 Rh40 98.4(2) . . ?
C20 Rh21 Rh40 49.68(19) . . ?
C11 Rh21 Rh40 112.42(18) . . ?
Rh20 Rh21 Rh40 60.147(19) . . ?
Rh31 Rh21 Rh40 59.657(19) . . ?
C51 Rh21 Rh10 102.1(2) . . ?
C61 Rh21 Rh10 140.2(2) . . ?
C20 Rh21 Rh10 113.24(18) . . ?
C11 Rh21 Rh10 48.66(18) . . ?
Rh20 Rh21 Rh10 60.936(18) . . ?
Rh31 Rh21 Rh10 60.090(18) . . ?
Rh40 Rh21 Rh10 90.55(2) . . ?
C80 Rh30 C70 92.8(3) . . ?
C80 Rh30 C30 102.1(3) . . ?
C70 Rh30 C30 95.5(3) . . ?
C80 Rh30 C10 95.0(3) . . ?
C70 Rh30 C10 101.2(3) . . ?
C30 Rh30 C10 155.5(3) . . ?
C80 Rh30 Rh31 151.8(2) . . ?
C70 Rh30 Rh31 97.0(2) . . ?
C30 Rh30 Rh31 50.7(2) . . ?
C10 Rh30 Rh31 108.85(17) . . ?
C80 Rh30 Rh40 98.4(2) . . ?
C70 Rh30 Rh40 146.7(2) . . ?
C30 Rh30 Rh40 51.56(18) . . ?
C10 Rh30 Rh40 108.94(17) . . ?
Rh31 Rh30 Rh40 60.199(19) . . ?
C80 Rh30 Rh20 94.7(2) . . ?
C70 Rh30 Rh20 150.5(2) . . ?
C30 Rh30 Rh20 110.74(18) . . ?
C10 Rh30 Rh20 49.75(16) . . ?
Rh31 Rh30 Rh20 89.69(2) . . ?
Rh40 Rh30 Rh20 59.740(18) . . ?
C80 Rh30 Rh10 143.7(2) . . ?
C70 Rh30 Rh10 97.8(2) . . ?
C30 Rh30 Rh10 111.3(2) . . ?
C10 Rh30 Rh10 48.87(17) . . ?
Rh31 Rh30 Rh10 60.823(19) . . ?
Rh40 Rh30 Rh10 91.58(2) . . ?
Rh20 Rh30 Rh10 60.727(18) . . ?
C81 Rh31 C71 92.6(3) . . ?
C81 Rh31 C30 95.6(3) . . ?
C71 Rh31 C30 99.4(3) . . ?
C81 Rh31 C11 102.0(3) . . ?
C71 Rh31 C11 96.4(3) . . ?
C30 Rh31 C11 155.7(3) . . ?
C81 Rh31 Rh30 145.6(2) . . ?
C71 Rh31 Rh30 100.2(2) . . ?
C30 Rh31 Rh30 51.0(2) . . ?
C11 Rh31 Rh30 108.05(18) . . ?
C81 Rh31 Rh40 94.2(2) . . ?
C71 Rh31 Rh40 150.7(2) . . ?
C30 Rh31 Rh40 51.60(17) . . ?
C11 Rh31 Rh40 109.90(17) . . ?
Rh30 Rh31 Rh40 60.194(18) . . ?
C81 Rh31 Rh21 96.7(2) . . ?
C71 Rh31 Rh21 146.7(2) . . ?
C30 Rh31 Rh21 111.32(18) . . ?
C11 Rh31 Rh21 50.40(16) . . ?
Rh30 Rh31 Rh21 89.89(2) . . ?
Rh40 Rh31 Rh21 60.255(18) . . ?
C81 Rh31 Rh10 149.6(2) . . ?
C71 Rh31 Rh10 97.2(2) . . ?
C30 Rh31 Rh10 110.9(2) . . ?
C11 Rh31 Rh10 48.44(17) . . ?
Rh30 Rh31 Rh10 60.203(19) . . ?
Rh40 Rh31 Rh10 91.22(2) . . ?
Rh21 Rh31 Rh10 60.639(18) . . ?
C90 Rh40 C91 94.2(3) . . ?
C90 Rh40 C20 98.8(3) . . ?
C91 Rh40 C20 96.0(3) . . ?
C90 Rh40 C30 97.4(3) . . ?
C91 Rh40 C30 98.3(3) . . ?
C20 Rh40 C30 157.5(3) . . ?
C90 Rh40 Rh20 95.4(2) . . ?
C91 Rh40 Rh20 148.2(2) . . ?
C20 Rh40 Rh20 52.65(18) . . ?
C30 Rh40 Rh20 110.3(2) . . ?
C90 Rh40 Rh31 146.5(2) . . ?
C91 Rh40 Rh31 98.6(2) . . ?
C20 Rh40 Rh31 110.40(18) . . ?
C30 Rh40 Rh31 50.3(2) . . ?
Rh20 Rh40 Rh31 89.73(2) . . ?
C90 Rh40 Rh30 94.6(2) . . ?
C91 Rh40 Rh30 148.4(2) . . ?
C20 Rh40 Rh30 112.50(18) . . ?
C30 Rh40 Rh30 50.5(2) . . ?
Rh20 Rh40 Rh30 60.400(18) . . ?
Rh31 Rh40 Rh30 59.607(18) . . ?
C90 Rh40 Rh21 147.4(2) . . ?
C91 Rh40 Rh21 99.1(2) . . ?
C20 Rh40 Rh21 50.48(18) . . ?
C30 Rh40 Rh21 109.8(2) . . ?
Rh20 Rh40 Rh21 58.967(19) . . ?
Rh31 Rh40 Rh21 60.088(18) . . ?
Rh30 Rh40 Rh21 89.46(2) . . ?
O10 C10 Rh10 137.1(5) . . ?
O10 C10 Rh20 133.2(5) . . ?
Rh10 C10 Rh20 81.0(2) . . ?
O10 C10 Rh30 128.2(5) . . ?
Rh10 C10 Rh30 77.4(2) . . ?
Rh20 C10 Rh30 76.6(2) . . ?
O11 C11 Rh10 137.8(5) . . ?
O11 C11 Rh21 132.2(5) . . ?
Rh10 C11 Rh21 80.7(2) . . ?
O11 C11 Rh31 128.8(5) . . ?
Rh10 C11 Rh31 78.0(2) . . ?
Rh21 C11 Rh31 76.0(2) . . ?
O20 C20 Rh40 134.7(5) . . ?
O20 C20 Rh21 132.8(5) . . ?
Rh40 C20 Rh21 79.8(2) . . ?
O20 C20 Rh20 132.8(5) . . ?
Rh40 C20 Rh20 77.7(2) . . ?
Rh21 C20 Rh20 76.1(2) . . ?
O30 C30 Rh31 133.9(6) . . ?
O30 C30 Rh30 134.5(6) . . ?
Rh31 C30 Rh30 78.3(3) . . ?
O30 C30 Rh40 131.5(6) . . ?
Rh31 C30 Rh40 78.1(2) . . ?
Rh30 C30 Rh40 78.0(2) . . ?
O40 C40 Rh10 176.9(6) . . ?
O50 C50 Rh20 172.3(7) . . ?
O51 C51 Rh21 175.4(6) . . ?
O60 C60 Rh20 178.7(6) . . ?
O61 C61 Rh21 177.2(7) . . ?
O70 C70 Rh30 176.8(7) . . ?
O71 C71 Rh31 178.3(6) . . ?
O80 C80 Rh30 179.1(6) . . ?
O81 C81 Rh31 175.8(7) . . ?
O90 C90 Rh40 177.9(7) . . ?
O91 C91 Rh40 179.0(7) . . ?
C221 P C231 109.3(5) . . ?
C221 P C111 96.4(4) . . ?
C231 P C111 99.1(4) . . ?
C221 P C121 10.4(5) . . ?
C231 P C121 110.1(5) . . ?
C111 P C121 106.2(4) . . ?
C221 P C131 106.6(5) . . ?
C231 P C131 2.7(6) . . ?
C111 P C131 99.3(4) . . ?
C121 P C131 107.5(5) . . ?
C221 P Rh10 115.8(4) . . ?
C231 P Rh10 118.8(4) . . ?
C111 P Rh10 114.0(2) . . ?
C121 P Rh10 107.8(4) . . ?
C131 P Rh10 121.0(4) . . ?
C116 C111 C112 117.9(6) . . ?
C116 C111 P 123.3(5) . . ?
C112 C111 P 118.7(5) . . ?
C113 C112 C111 120.3(7) . . ?
C112 C113 C114 120.7(7) . . ?
C115 C114 O1 123.9(7) . . ?
C115 C114 C113 120.0(6) . . ?
O1 C114 C113 116.1(7) . . ?
C114 C115 C116 118.6(7) . . ?
C111 C116 C115 122.3(7) . . ?
C114 O1 C1 117.1(6) . . ?
C122 C121 C126 120.0 . . ?
C122 C121 P 124.8(6) . . ?
C126 C121 P 115.2(6) . . ?
C121 C122 C123 120.0 . . ?
C124 C123 C122 120.0 . . ?
O2A C124 C123 123.5(9) . . ?
O2A C124 C125 116.3(9) . . ?
C123 C124 C125 120.0 . . ?
C126 C125 C124 120.0 . . ?
C125 C126 C121 120.0 . . ?
C124 O2A C2A 120.4(13) . . ?
C222 C221 C226 120.0 . . ?
C222 C221 P 123.5(6) . . ?
C226 C221 P 116.5(6) . . ?
C223 C222 C221 120.0 . . ?
C222 C223 C224 120.0 . . ?
O2B C224 C223 127.8(11) . . ?
O2B C224 C225 112.2(11) . . ?
C223 C224 C225 120.0 . . ?
C226 C225 C224 120.0 . . ?
C225 C226 C221 120.0 . . ?
C224 O2B C2B 112.7(16) . . ?
C132 C131 C136 120.0 . . ?
C132 C131 P 125.6(7) . . ?
C136 C131 P 114.2(7) . . ?
C131 C132 C133 120.0 . . ?
C134 C133 C132 120.0 . . ?
C133 C134 C135 120.0 . . ?
C133 C134 O3A 125.7(10) . . ?
C135 C134 O3A 114.2(10) . . ?
C134 C135 C136 120.0 . . ?
C135 C136 C131 120.0 . . ?
C134 O3A C3A 114.8(14) . . ?
C232 C231 C236 120.0 . . ?
C232 C231 P 121.2(7) . . ?
C236 C231 P 118.7(7) . . ?
C233 C232 C231 120.0 . . ?
C234 C233 C232 120.0 . . ?
O3B C234 C233 115.4(11) . . ?
O3B C234 C235 124.5(11) . . ?
C233 C234 C235 120.0 . . ?
C236 C235 C234 120.0 . . ?
C235 C236 C231 120.0 . . ?
C234 O3B C3B 115.1(17) . . ?
C43A C42A C41A 81.7(15) . . ?
C44A C43A C42A 108(2) . . ?
C43A C44A C45A 104(2) . . ?
C44A C45A C46A 96(2) . . ?
C43B C42B C41B 104(2) . . ?
C42B C43B C44B 91.5(17) . . ?
C45B C44B C43B 87.1(17) . . ?
C46B C45B C44B 111(2) . . ?

loop_
_geom_bond_atom_site_label_1
_geom_bond_atom_site_label_2
_geom_bond_distance
_geom_bond_site_symmetry_2
_geom_bond_publ_flag
Rh10 C40 1.875(7) . ?
Rh10 C11 2.137(7) . ?
Rh10 C10 2.143(7) . ?
Rh10 P 2.3696(18) . ?
Rh10 Rh30 2.7763(7) . ?
Rh10 Rh31 2.7933(7) . ?
Rh10 Rh20 2.8050(7) . ?
Rh10 Rh21 2.8086(7) . ?
Rh20 C50 1.907(8) . ?
Rh20 C60 1.918(8) . ?
Rh20 C10 2.175(7) . ?
Rh20 C20 2.241(7) . ?
Rh20 Rh21 2.7214(7) . ?
Rh20 Rh40 2.7545(7) . ?
Rh20 Rh30 2.7728(7) . ?
Rh21 C51 1.896(8) . ?
Rh21 C61 1.903(8) . ?
Rh21 C20 2.174(7) . ?
Rh21 C11 2.199(7) . ?
Rh21 Rh31 2.7701(7) . ?
Rh21 Rh40 2.7747(7) . ?
Rh30 C80 1.896(7) . ?
Rh30 C70 1.915(7) . ?
Rh30 C30 2.175(8) . ?
Rh30 C10 2.294(7) . ?
Rh30 Rh31 2.7415(7) . ?
Rh30 Rh40 2.7579(7) . ?
Rh31 C81 1.887(8) . ?
Rh31 C71 1.927(7) . ?
Rh31 C30 2.167(8) . ?
Rh31 C11 2.297(7) . ?
Rh31 Rh40 2.7580(7) . ?
Rh40 C90 1.893(8) . ?
Rh40 C91 1.903(8) . ?
Rh40 C20 2.149(7) . ?
Rh40 C30 2.209(7) . ?
C10 O10 1.155(8) . ?
C11 O11 1.155(7) . ?
C20 O20 1.154(7) . ?
C30 O30 1.147(8) . ?
C40 O40 1.130(8) . ?
C50 O50 1.125(8) . ?
C51 O51 1.126(8) . ?
C60 O60 1.128(8) . ?
C61 O61 1.143(9) . ?
C70 O70 1.118(8) . ?
C71 O71 1.127(8) . ?
C80 O80 1.131(8) . ?
C81 O81 1.139(8) . ?
C90 O90 1.142(8) . ?
C91 O91 1.128(9) . ?
P C221 1.830(8) . ?
P C231 1.830(9) . ?
P C111 1.837(6) . ?
P C121 1.840(7) . ?
P C131 1.866(8) . ?
C111 C116 1.373(9) . ?
C111 C112 1.391(9) . ?
C112 C113 1.374(10) . ?
C113 C114 1.378(10) . ?
C114 C115 1.372(10) . ?
C114 O1 1.373(8) . ?
C115 C116 1.388(9) . ?
O1 C1 1.428(11) . ?
C121 C122 1.3900 . ?
C121 C126 1.3900 . ?
C122 C123 1.3900 . ?
C123 C124 1.3900 . ?
C124 O2A 1.369(13) . ?
C124 C125 1.3900 . ?
C125 C126 1.3900 . ?
O2A C2A 1.41(2) . ?
C221 C222 1.3900 . ?
C221 C226 1.3900 . ?
C222 C223 1.3900 . ?
C223 C224 1.3900 . ?
C224 O2B 1.38(2) . ?
C224 C225 1.3900 . ?
C225 C226 1.3900 . ?
O2B C2B 1.50(3) . ?
C131 C132 1.3900 . ?
C131 C136 1.3900 . ?
C132 C133 1.3900 . ?
C133 C134 1.3900 . ?
C134 C135 1.3900 . ?
C134 O3A 1.391(16) . ?
C135 C136 1.3900 . ?
O3A C3A 1.48(2) . ?
C231 C232 1.3900 . ?
C231 C236 1.3900 . ?
C232 C233 1.3900 . ?
C233 C234 1.3900 . ?
C234 O3B 1.38(2) . ?
C234 C235 1.3900 . ?
C235 C236 1.3900 . ?
O3B C3B 1.44(3) . ?
C41A C42A 1.647(19) . ?
C42A C43A 1.607(19) . ?
C43A C44A 1.45(3) . ?
C44A C45A 1.57(2) . ?
C45A C46A 1.55(2) . ?
C41B C42B 1.549(18) . ?
C42B C43B 1.55(2) . ?
C43B C44B 1.640(19) . ?
C44B C45B 1.564(19) . ?
C45B C46B 1.495(19) . ?
